data_4344827
loop_
_publ_author_name
'Koppaka, Anjaneyulu'
'Yempally, Veeranna'
'Zhu, Lei'
'Fortman, George C.'
'Temprado, Manuel'
'Hoff, Carl D.'
'Captain, Burjor'

_publ_section_title
;
 Synthesis of [Pt(SnBu(t)3)(IBu(t))(\m-H)]2, a Coordinatively Unsaturated
 Dinuclear Compound which Fragments upon Addition of Small Molecules to
 Form Mononuclear Pt-Sn Complexes.
;
_journal_issue 1
_journal_name_full 'Inorganic chemistry'
_journal_page_first 307
_journal_paper_doi 10.1021/acs.inorgchem.5b02441
_journal_volume 55
_journal_year 2015
_chemical_formula_sum 'C42 H90 O2 Pt2 Sn4'
_chemical_formula_weight 1492.08
_chemical_name_systematic
; 
 ? 
;
_space_group_IT_number 2
_symmetry_cell_setting triclinic
_symmetry_space_group_name_Hall '-P 1'
_symmetry_space_group_name_H-M 'P -1'
_atom_sites_solution_hydrogens geom
_atom_sites_solution_primary direct
_atom_sites_solution_secondary difmap
_audit_creation_method SHELXL-97
_cell_angle_alpha 97.1493(5)
_cell_angle_beta 99.4757(5)
_cell_angle_gamma 102.9447(5)
_cell_formula_units_Z 1
_cell_length_a 9.1706(3)
_cell_length_b 11.9962(4)
_cell_length_c 12.7070(5)
_cell_measurement_reflns_used 9949
_cell_measurement_temperature 100
_cell_measurement_theta_max 32.66
_cell_measurement_theta_min 2.20
_cell_volume 1324.75(8)
_computing_cell_refinement 'SAINT+  V7.46A (Bruker, 2007)'
_computing_data_collection 'APEX2 v2.2-0 (Bruker, 2007)'
_computing_data_reduction 'SAINT+  V7.46A (Bruker, 2007)'
_computing_molecular_graphics 'XSHELL v4.02 (Bruker, 2000)'
_computing_publication_material 'XCIF v6.12 (Bruker, 2001)'
_computing_structure_refinement 'SHELXL-97 (Sheldrick, 2008)'
_computing_structure_solution 'SHELXS-97 (Sheldrick, 2008)'
_diffrn_ambient_temperature 100
_diffrn_measured_fraction_theta_full 0.995
_diffrn_measured_fraction_theta_max 0.995
_diffrn_measurement_device_type 'Bruker SMART APEX2 CCD diffractometer'
_diffrn_measurement_method 'omega scans'
_diffrn_radiation_monochromator graphite
_diffrn_radiation_source 'fine-focus sealed tube'
_diffrn_radiation_type MoK\a
_diffrn_radiation_wavelength 0.71073
_diffrn_reflns_av_R_equivalents 0.1218
_diffrn_reflns_av_sigmaI/netI 0.0858
_diffrn_reflns_limit_h_max 12
_diffrn_reflns_limit_h_min -12
_diffrn_reflns_limit_k_max 16
_diffrn_reflns_limit_k_min -16
_diffrn_reflns_limit_l_max 17
_diffrn_reflns_limit_l_min -17
_diffrn_reflns_number 20487
_diffrn_reflns_theta_full 30.00
_diffrn_reflns_theta_max 30.00
_diffrn_reflns_theta_min 1.65
_exptl_absorpt_coefficient_mu 7.144
_exptl_absorpt_correction_T_max 0.7465
_exptl_absorpt_correction_T_min 0.4005
_exptl_absorpt_correction_type multi-scan
_exptl_absorpt_process_details '(SADABS 2007/4 Bruker)'
_exptl_crystal_colour Yellow
_exptl_crystal_density_diffrn 1.870
_exptl_crystal_density_method 'not measured'
_exptl_crystal_description Block
_exptl_crystal_F_000 714
_exptl_crystal_size_max 0.36
_exptl_crystal_size_mid 0.18
_exptl_crystal_size_min 0.06
_refine_diff_density_max 2.628
_refine_diff_density_min -1.701
_refine_diff_density_rms 0.218
_refine_ls_extinction_method none
_refine_ls_goodness_of_fit_ref 1.042
_refine_ls_hydrogen_treatment constr
_refine_ls_matrix_type full
_refine_ls_number_parameters 245
_refine_ls_number_reflns 7688
_refine_ls_number_restraints 0
_refine_ls_restrained_S_all 1.042
_refine_ls_R_factor_all 0.0420
_refine_ls_R_factor_gt 0.0391
_refine_ls_shift/su_max 0.001
_refine_ls_shift/su_mean 0.000
_refine_ls_structure_factor_coef Fsqd
_refine_ls_weighting_details 'calc w=1/[\s^2^(Fo^2^)+(0.0308P)^2^+1.8667P] where P=(Fo^2^+2Fc^2^)/3'
_refine_ls_weighting_scheme calc
_refine_ls_wR_factor_gt 0.0974
_refine_ls_wR_factor_ref 0.0993
_reflns_number_gt 7055
_reflns_number_total 7688
_reflns_threshold_expression >2sigma(I)
_cod_data_source_file ic5b02441_si_002.cif
_cod_data_source_block collect_5
_cod_depositor_comments
;
The following automatic conversions were performed:

'_symmetry_cell_setting' value 'Triclinic' changed to 'triclinic'
according to
/usr/data/users/saulius/crontab/automatic-downloads/current/ACS/lib/dictionaries/cif_core.dic
dictionary named 'cif_core.dic' version 2.4.2 from 2011-04-26.

'_exptl_absorpt_correction_type' value 'Multi-scan' changed to
'multi-scan' according to
/usr/data/users/saulius/crontab/automatic-downloads/current/ACS/lib/dictionaries/cif_core.dic
dictionary named 'cif_core.dic' version 2.4.2 from 2011-04-26.

Automatic conversion script
Id: cif_fix_values 4268 2015-11-12 08:31:59Z antanas 
;
_cod_original_sg_symbol_H-M P-1
_cod_database_code 4344827

loop_
_symmetry_equiv_pos_as_xyz
'x, y, z'
'-x, -y, -z'

loop_
_atom_site_label
_atom_site_type_symbol
_atom_site_fract_x
_atom_site_fract_y
_atom_site_fract_z
_atom_site_U_iso_or_equiv
_atom_site_adp_type
_atom_site_occupancy
_atom_site_symmetry_multiplicity
_atom_site_calc_flag
_atom_site_refinement_flags
_atom_site_disorder_assembly
_atom_site_disorder_group
Pt1 Pt 0.36933(4) 0.40509(2) 0.91566(2) 0.01091(7) Uani 0.50 1 d P . 1
Pt2 Pt 0.43481(4) 0.39980(2) 0.91023(2) 0.01225(7) Uani 0.50 1 d P . 1
Sn1 Sn 0.23666(3) 0.25090(2) 0.740815(19) 0.01610(7) Uani 1 1 d . A 1
Sn2 Sn 0.49257(2) 0.61087(2) 0.873034(18) 0.01380(7) Uani 1 1 d . . 1
O11 O 0.0695(7) 0.4599(7) 0.9575(6) 0.0338(15) Uani 0.50 1 d P B 1
O21 O 0.7252(8) 0.3504(7) 0.8450(7) 0.0401(17) Uani 0.50 1 d P C 1
C11 C 0.1798(9) 0.4378(8) 0.9397(6) 0.0220(14) Uani 0.50 1 d P B 1
C21 C 0.6146(9) 0.3654(8) 0.8661(7) 0.0250(16) Uani 0.50 1 d P C 1
C31 C 0.1184(6) 0.3349(4) 0.6178(3) 0.0291(9) Uani 1 1 d . A 1
C32 C 0.2288(9) 0.4435(5) 0.5996(4) 0.0542(17) Uani 1 1 d . A 1
H32A H 0.1757 0.4811 0.5490 0.081 Uiso 1 1 calc R A 1
H32B H 0.3112 0.4219 0.5713 0.081 Uiso 1 1 calc R A 1
H32C H 0.2688 0.4957 0.6671 0.081 Uiso 1 1 calc R A 1
C33 C -0.0148(10) 0.3703(8) 0.6595(5) 0.074(3) Uani 1 1 d . A 1
H33A H 0.0236 0.4256 0.7251 0.111 Uiso 1 1 calc R A 1
H33B H -0.0832 0.3030 0.6734 0.111 Uiso 1 1 calc R A 1
H33C H -0.0684 0.4045 0.6060 0.111 Uiso 1 1 calc R A 1
C34 C 0.0574(6) 0.2536(5) 0.5087(4) 0.0338(10) Uani 1 1 d . A 1
H34A H 0.0104 0.2936 0.4573 0.051 Uiso 1 1 calc R A 1
H34B H -0.0166 0.1866 0.5174 0.051 Uiso 1 1 calc R A 1
H34C H 0.1403 0.2297 0.4831 0.051 Uiso 1 1 calc R A 1
C35 C 0.0597(5) 0.1274(6) 0.7964(5) 0.0485(16) Uani 1 1 d . A 1
C36 C -0.0154(8) 0.1891(10) 0.8733(7) 0.096(4) Uani 1 1 d . A 1
H36A H -0.0627 0.2419 0.8378 0.144 Uiso 1 1 calc R A 1
H36B H 0.0599 0.2316 0.9354 0.144 Uiso 1 1 calc R A 1
H36C H -0.0915 0.1334 0.8960 0.144 Uiso 1 1 calc R A 1
C37 C -0.0628(7) 0.0555(9) 0.6984(8) 0.104(4) Uani 1 1 d . A 1
H37A H -0.1169 -0.0141 0.7188 0.156 Uiso 1 1 calc R A 1
H37B H -0.0143 0.0357 0.6398 0.156 Uiso 1 1 calc R A 1
H37C H -0.1332 0.1004 0.6759 0.156 Uiso 1 1 calc R A 1
C38 C 0.1332(7) 0.0415(6) 0.8546(6) 0.0582(19) Uani 1 1 d . A 1
H38A H 0.2086 0.0837 0.9168 0.087 Uiso 1 1 calc R A 1
H38B H 0.1808 0.0007 0.8060 0.087 Uiso 1 1 calc R A 1
H38C H 0.0558 -0.0131 0.8773 0.087 Uiso 1 1 calc R A 1
C39 C 0.3831(7) 0.1541(6) 0.6642(4) 0.0478(16) Uani 1 1 d . A 1
C40 C 0.2831(11) 0.0466(7) 0.5878(5) 0.078(3) Uani 1 1 d . A 1
H40A H 0.2182 0.0694 0.5316 0.117 Uiso 1 1 calc R A 1
H40B H 0.2215 -0.0012 0.6274 0.117 Uiso 1 1 calc R A 1
H40C H 0.3465 0.0038 0.5563 0.117 Uiso 1 1 calc R A 1
C41 C 0.4876(9) 0.1134(9) 0.7510(5) 0.084(3) Uani 1 1 d . A 1
H41A H 0.5615 0.0832 0.7188 0.126 Uiso 1 1 calc R A 1
H41B H 0.4272 0.0538 0.7809 0.126 Uiso 1 1 calc R A 1
H41C H 0.5392 0.1778 0.8075 0.126 Uiso 1 1 calc R A 1
C42 C 0.4789(8) 0.2301(9) 0.6027(5) 0.078(3) Uani 1 1 d . A 1
H42A H 0.5494 0.1907 0.5765 0.117 Uiso 1 1 calc R A 1
H42B H 0.5344 0.3012 0.6496 0.117 Uiso 1 1 calc R A 1
H42C H 0.4140 0.2470 0.5426 0.117 Uiso 1 1 calc R A 1
C51 C 0.3239(8) 0.7183(7) 0.8802(6) 0.0199(13) Uiso 0.50 1 d P D 1
C52 C 0.4093(11) 0.8431(8) 0.9366(7) 0.0232(17) Uiso 0.50 1 d P D 1
H52A H 0.3384 0.8910 0.9368 0.035 Uiso 0.50 1 calc PR D 1
H52B H 0.4869 0.8739 0.8982 0.035 Uiso 0.50 1 calc PR D 1
H52C H 0.4557 0.8418 1.0097 0.035 Uiso 0.50 1 calc PR D 1
C53 C 0.2133(10) 0.6672(8) 0.9503(7) 0.0258(15) Uiso 0.50 1 d P D 1
H53A H 0.1547 0.7212 0.9686 0.039 Uiso 0.50 1 calc PR D 1
H53B H 0.2702 0.6526 1.0154 0.039 Uiso 0.50 1 calc PR D 1
H53C H 0.1457 0.5958 0.9108 0.039 Uiso 0.50 1 calc PR D 1
C54 C 0.2353(10) 0.7216(8) 0.7683(7) 0.0265(16) Uiso 0.50 1 d P D 1
H54A H 0.1694 0.6463 0.7382 0.040 Uiso 0.50 1 calc PR D 1
H54B H 0.3057 0.7435 0.7218 0.040 Uiso 0.50 1 calc PR D 1
H54C H 0.1751 0.7772 0.7744 0.040 Uiso 0.50 1 calc PR D 1
C61 C 0.6603(8) 0.6770(7) 0.7733(6) 0.0196(13) Uiso 0.50 1 d P E 1
C62 C 0.7893(14) 0.7728(12) 0.8412(12) 0.040(3) Uiso 0.50 1 d P E 1
H62A H 0.8671 0.7940 0.8001 0.060 Uiso 0.50 1 calc PR E 1
H62B H 0.8314 0.7464 0.9050 0.060 Uiso 0.50 1 calc PR E 1
H62C H 0.7514 0.8390 0.8618 0.060 Uiso 0.50 1 calc PR E 1
C63 C 0.5864(15) 0.7306(13) 0.6819(11) 0.053(3) Uiso 0.50 1 d P E 1
H63A H 0.4798 0.6921 0.6605 0.079 Uiso 0.50 1 calc PR E 1
H63B H 0.6352 0.7218 0.6212 0.079 Uiso 0.50 1 calc PR E 1
H63C H 0.5979 0.8116 0.7068 0.079 Uiso 0.50 1 calc PR E 1
C64 C 0.7217(18) 0.5803(15) 0.7239(13) 0.063(4) Uiso 0.50 1 d P E 1
H64A H 0.7850 0.6087 0.6751 0.095 Uiso 0.50 1 calc PR E 1
H64B H 0.6381 0.5175 0.6851 0.095 Uiso 0.50 1 calc PR E 1
H64C H 0.7809 0.5532 0.7803 0.095 Uiso 0.50 1 calc PR E 1
C55 C 0.3622(9) 0.7413(8) 0.8379(7) 0.0227(14) Uiso 0.50 1 d P F 2
C56 C 0.4470(10) 0.8542(8) 0.9159(7) 0.0207(16) Uiso 0.50 1 d P F 2
H56A H 0.3945 0.9136 0.9033 0.031 Uiso 0.50 1 calc PR F 2
H56B H 0.5492 0.8783 0.9039 0.031 Uiso 0.50 1 calc PR F 2
H56C H 0.4503 0.8412 0.9892 0.031 Uiso 0.50 1 calc PR F 2
C57 C 0.2006(10) 0.6995(9) 0.8555(8) 0.0302(17) Uiso 0.50 1 d P F 2
H57A H 0.2037 0.6794 0.9265 0.045 Uiso 0.50 1 calc PR F 2
H57B H 0.1473 0.6326 0.8022 0.045 Uiso 0.50 1 calc PR F 2
H57C H 0.1485 0.7601 0.8490 0.045 Uiso 0.50 1 calc PR F 2
C58 C 0.3584(10) 0.7691(8) 0.7225(7) 0.0282(16) Uiso 0.50 1 d P F 2
H58A H 0.3010 0.8260 0.7118 0.042 Uiso 0.50 1 calc PR F 2
H58B H 0.3110 0.6997 0.6708 0.042 Uiso 0.50 1 calc PR F 2
H58C H 0.4607 0.7989 0.7129 0.042 Uiso 0.50 1 calc PR F 2
C65 C 0.6839(8) 0.6283(7) 0.7850(6) 0.0197(13) Uiso 0.50 1 d P G 2
C66 C 0.7736(14) 0.7538(11) 0.8064(11) 0.037(2) Uiso 0.50 1 d P G 2
H66A H 0.8074 0.7796 0.8829 0.055 Uiso 0.50 1 calc PR G 2
H66B H 0.7097 0.8006 0.7773 0.055 Uiso 0.50 1 calc PR G 2
H66C H 0.8605 0.7610 0.7723 0.055 Uiso 0.50 1 calc PR G 2
C67 C 0.6220(9) 0.5941(8) 0.6619(7) 0.0238(15) Uiso 0.50 1 d P G 2
H67A H 0.7058 0.5960 0.6252 0.036 Uiso 0.50 1 calc PR G 2
H67B H 0.5659 0.6478 0.6376 0.036 Uiso 0.50 1 calc PR G 2
H67C H 0.5559 0.5173 0.6464 0.036 Uiso 0.50 1 calc PR G 2
C68 C 0.7861(10) 0.5530(8) 0.8246(7) 0.0261(16) Uiso 0.50 1 d P G 2
H68A H 0.7349 0.4729 0.7987 0.039 Uiso 0.50 1 calc PR G 2
H68B H 0.8091 0.5668 0.9023 0.039 Uiso 0.50 1 calc PR G 2
H68C H 0.8791 0.5716 0.7979 0.039 Uiso 0.50 1 calc PR G 2

loop_
_atom_site_aniso_label
_atom_site_aniso_U_11
_atom_site_aniso_U_22
_atom_site_aniso_U_33
_atom_site_aniso_U_23
_atom_site_aniso_U_13
_atom_site_aniso_U_12
Pt1 0.00964(13) 0.01172(13) 0.01075(12) 0.00244(8) 0.00047(10) 0.00224(11)
Pt2 0.01261(14) 0.01180(13) 0.01166(12) 0.00186(8) -0.00017(10) 0.00362(11)
Sn1 0.01707(12) 0.01451(13) 0.01570(11) 0.00151(8) 0.00064(8) 0.00431(9)
Sn2 0.01365(11) 0.01480(13) 0.01405(11) 0.00632(8) 0.00188(8) 0.00435(9)
O11 0.017(3) 0.056(5) 0.036(3) 0.014(3) 0.011(2) 0.016(3)
O21 0.025(3) 0.046(5) 0.053(4) 0.001(4) 0.013(3) 0.017(3)
C11 0.020(3) 0.026(4) 0.017(3) 0.006(3) 0.001(3) 0.002(3)
C21 0.024(4) 0.027(4) 0.026(4) 0.003(3) 0.005(3) 0.011(3)
C31 0.042(2) 0.028(2) 0.0211(18) 0.0082(16) 0.0037(16) 0.0177(19)
C32 0.107(5) 0.027(3) 0.016(2) 0.0071(18) -0.006(2) 0.003(3)
C33 0.108(6) 0.120(7) 0.041(3) 0.043(4) 0.030(3) 0.099(6)
C34 0.036(2) 0.039(3) 0.022(2) 0.0068(18) -0.0074(16) 0.010(2)
C35 0.0189(19) 0.069(4) 0.057(3) 0.043(3) -0.003(2) 0.000(2)
C36 0.045(3) 0.208(11) 0.091(6) 0.109(7) 0.052(4) 0.073(5)
C37 0.040(3) 0.119(8) 0.115(7) 0.087(6) -0.048(4) -0.049(4)
C38 0.044(3) 0.044(3) 0.068(4) 0.039(3) -0.023(3) -0.016(2)
C39 0.055(3) 0.074(4) 0.022(2) -0.010(2) -0.004(2) 0.048(3)
C40 0.138(7) 0.067(5) 0.032(3) -0.018(3) -0.015(4) 0.070(5)
C41 0.091(5) 0.163(9) 0.031(3) 0.010(4) 0.006(3) 0.108(6)
C42 0.051(3) 0.174(10) 0.029(3) 0.018(4) 0.022(3) 0.059(5)

loop_
_atom_type_symbol
_atom_type_description
_atom_type_scat_dispersion_real
_atom_type_scat_dispersion_imag
_atom_type_scat_source
C C 0.0033 0.0016 'International Tables Vol C Tables 4.2.6.8 and 6.1.1.4'
H H 0.0000 0.0000 'International Tables Vol C Tables 4.2.6.8 and 6.1.1.4'
O O 0.0106 0.0060 'International Tables Vol C Tables 4.2.6.8 and 6.1.1.4'
Sn Sn -0.6537 1.4246 'International Tables Vol C Tables 4.2.6.8 and 6.1.1.4'
Pt Pt -1.7033 8.3905 'International Tables Vol C Tables 4.2.6.8 and 6.1.1.4'

loop_
_geom_angle_atom_site_label_1
_geom_angle_atom_site_label_2
_geom_angle_atom_site_label_3
_geom_angle
_geom_angle_site_symmetry_1
_geom_angle_site_symmetry_3
Pt2 Pt1 C11 173.9(3) . .
Pt2 Pt1 C21 8.6(2) . .
C11 Pt1 C21 174.8(3) . .
Pt2 Pt1 Sn1 91.93(4) . .
C11 Pt1 Sn1 93.4(2) . .
C21 Pt1 Sn1 83.5(2) . .
Pt2 Pt1 Sn2 78.68(4) . .
C11 Pt1 Sn2 96.5(3) . .
C21 Pt1 Sn2 80.9(2) . .
Sn1 Pt1 Sn2 113.223(12) . .
Pt2 Pt1 Sn2 77.06(4) . 2_667
C11 Pt1 Sn2 101.2(2) . 2_667
C21 Pt1 Sn2 83.95(19) . 2_667
Sn1 Pt1 Sn2 133.541(13) . 2_667
Sn2 Pt1 Sn2 108.590(11) . 2_667
Pt2 Pt1 Pt2 80.12(4) . 2_667
C11 Pt1 Pt2 94.2(2) . 2_667
C21 Pt1 Pt2 88.3(2) . 2_667
Sn1 Pt1 Pt2 168.838(16) . 2_667
Sn2 Pt1 Pt2 57.728(9) . 2_667
Sn2 Pt1 Pt2 52.442(8) 2_667 2_667
Pt2 Pt1 Pt1 68.87(4) . 2_667
C11 Pt1 Pt1 105.5(2) . 2_667
C21 Pt1 Pt1 77.1(2) . 2_667
Sn1 Pt1 Pt1 159.319(19) . 2_667
Sn2 Pt1 Pt1 57.014(10) . 2_667
Sn2 Pt1 Pt1 51.576(9) 2_667 2_667
Pt2 Pt1 Pt1 11.251(6) 2_667 2_667
Pt1 Pt2 C21 168.7(3) . .
Pt1 Pt2 C11 4.6(2) . .
C21 Pt2 C11 171.8(3) . .
Pt1 Pt2 Sn2 87.47(4) . .
C21 Pt2 Sn2 95.3(3) . .
C11 Pt2 Sn2 83.88(19) . .
Pt1 Pt2 Sn1 74.68(4) . .
C21 Pt2 Sn1 94.1(3) . .
C11 Pt2 Sn1 78.69(18) . .
Sn2 Pt2 Sn1 111.687(12) . .
Pt1 Pt2 Sn2 90.01(4) . 2_667
C21 Pt2 Sn2 99.0(3) . 2_667
C11 Pt2 Sn2 88.77(17) . 2_667
Sn2 Pt2 Sn2 112.287(11) . 2_667
Sn1 Pt2 Sn2 132.429(13) . 2_667
Pt1 Pt2 Pt2 87.82(4) . 2_667
C21 Pt2 Pt2 103.0(3) . 2_667
C11 Pt2 Pt2 83.55(19) . 2_667
Sn2 Pt2 Pt2 58.758(11) . 2_667
Sn1 Pt2 Pt2 160.83(2) . 2_667
Sn2 Pt2 Pt2 53.530(10) 2_667 2_667
Pt1 Pt2 Pt1 99.88(4) . 2_667
C21 Pt2 Pt1 91.0(3) . 2_667
C11 Pt2 Pt1 95.61(19) . 2_667
Sn2 Pt2 Pt1 59.859(9) . 2_667
Sn1 Pt2 Pt1 170.577(15) . 2_667
Sn2 Pt2 Pt1 54.123(8) 2_667 2_667
Pt2 Pt2 Pt1 12.065(6) 2_667 2_667
C35 Sn1 C39 109.2(3) . .
C35 Sn1 C31 107.71(18) . .
C39 Sn1 C31 109.11(18) . .
C35 Sn1 Pt1 103.64(18) . .
C39 Sn1 Pt1 117.14(15) . .
C31 Sn1 Pt1 109.58(12) . .
C35 Sn1 Pt2 111.62(17) . .
C39 Sn1 Pt2 103.86(15) . .
C31 Sn1 Pt2 115.18(13) . .
Pt1 Sn1 Pt2 13.393(6) . .
C61 Sn2 C51 111.2(3) . .
C61 Sn2 Pt2 123.0(2) . .
C51 Sn2 Pt2 121.8(2) . .
C61 Sn2 Pt1 135.0(2) . .
C51 Sn2 Pt1 108.0(2) . .
Pt2 Sn2 Pt1 13.849(7) . .
C61 Sn2 Pt2 124.8(2) . 2_667
C51 Sn2 Pt2 98.7(2) . 2_667
Pt2 Sn2 Pt2 67.713(11) . 2_667
Pt1 Sn2 Pt2 68.150(10) . 2_667
C61 Sn2 Pt1 113.2(2) . 2_667
C51 Sn2 Pt1 110.0(2) . 2_667
Pt2 Sn2 Pt1 67.700(9) . 2_667
Pt1 Sn2 Pt1 71.411(11) . 2_667
Pt2 Sn2 Pt1 12.931(6) 2_667 2_667
O11 C11 Pt1 177.6(7) . .
O11 C11 Pt2 176.2(7) . .
Pt1 C11 Pt2 1.49(6) . .
O21 C21 Pt2 175.9(8) . .
O21 C21 Pt1 178.4(8) . .
Pt2 C21 Pt1 2.78(6) . .
C32 C31 C33 108.8(5) . .
C32 C31 C34 108.0(4) . .
C33 C31 C34 109.2(5) . .
C32 C31 Sn1 110.0(3) . .
C33 C31 Sn1 108.9(3) . .
C34 C31 Sn1 111.9(3) . .
C36 C35 C37 109.4(6) . .
C36 C35 C38 108.6(5) . .
C37 C35 C38 107.6(6) . .
C36 C35 Sn1 111.4(5) . .
C37 C35 Sn1 110.2(4) . .
C38 C35 Sn1 109.6(3) . .
C42 C39 C40 109.8(6) . .
C42 C39 C41 109.6(6) . .
C40 C39 C41 107.6(6) . .
C42 C39 Sn1 110.1(5) . .
C40 C39 Sn1 109.5(4) . .
C41 C39 Sn1 110.2(3) . .
C54 C51 C53 110.0(6) . .
C54 C51 C52 109.5(7) . .
C53 C51 C52 108.0(7) . .
C54 C51 Sn2 112.5(5) . .
C53 C51 Sn2 107.8(5) . .
C52 C51 Sn2 108.8(5) . .
C62 C61 C64 110.3(9) . .
C62 C61 C63 106.1(9) . .
C64 C61 C63 108.6(9) . .
C62 C61 Sn2 110.1(7) . .
C64 C61 Sn2 110.8(8) . .
C63 C61 Sn2 110.8(6) . .
C57 C55 C56 110.9(7) . .
C57 C55 C58 109.8(7) . .
C56 C55 C58 106.6(7) . .
C68 C65 C66 109.9(7) . .
C68 C65 C67 111.1(7) . .
C66 C65 C67 107.4(8) . .

loop_
_geom_bond_atom_site_label_1
_geom_bond_atom_site_label_2
_geom_bond_distance
_geom_bond_site_symmetry_2
Pt1 Pt2 0.6316(3) .
Pt1 C11 1.929(8) .
Pt1 C21 2.560(8) .
Pt1 Sn1 2.6300(4) .
Pt1 Sn2 2.6361(4) .
Pt1 Sn2 2.8226(3) 2_667
Pt1 Pt2 3.0197(4) 2_667
Pt1 Pt1 3.1894(6) 2_667
Pt2 C21 1.938(8) .
Pt2 C11 2.558(8) .
Pt2 Sn2 2.5873(4) .
Pt2 Sn1 2.7253(4) .
Pt2 Sn2 2.7509(3) 2_667
Pt2 Pt2 2.9771(5) 2_667
Pt2 Pt1 3.0197(4) 2_667
Sn1 C35 2.211(5) .
Sn1 C39 2.225(4) .
Sn1 C31 2.226(4) .
Sn2 C61 2.224(8) .
Sn2 C51 2.230(7) .
Sn2 Pt2 2.7508(3) 2_667
Sn2 Pt1 2.8225(3) 2_667
O11 C11 1.150(10) .
O21 C21 1.138(10) .
C31 C32 1.529(8) .
C31 C33 1.531(7) .
C31 C34 1.533(7) .
C35 C36 1.499(11) .
C35 C37 1.547(10) .
C35 C38 1.550(8) .
C39 C42 1.503(11) .
C39 C40 1.520(10) .
C39 C41 1.539(7) .
C51 C54 1.528(11) .
C51 C53 1.534(12) .
C51 C52 1.546(12) .
C61 C62 1.507(16) .
C61 C64 1.511(17) .
C61 C63 1.531(15) .
C55 C57 1.518(12) .
C55 C56 1.537(12) .
C55 C58 1.540(12) .
C65 C68 1.511(11) .
C65 C66 1.512(15) .
C65 C67 1.543(11) .
